data_7126126
loop_
_publ_author_name
'Lin, Wei-Bin'
'He, Dong-Qiang'
'Lu, Hai-Yan'
'Hu, Zhi-Qiang'
'Chen, Chuan-Feng'

_publ_section_title
;
 Sign inversions of circularly polarized luminescence for helical
 compounds by chemically fine-tuning operations.
;
_journal_issue 12
_journal_name_full 'Chemical communications (Cambridge, England)'
_journal_page_first 1863
_journal_page_last 1866
_journal_paper_doi 10.1039/c9cc08573d
_journal_volume 56
_journal_year 2020
_chemical_formula_moiety 'C42 H36 O2'
_chemical_formula_sum 'C42 H36 O2'
_chemical_formula_weight 572.71
_space_group_crystal_system monoclinic
_space_group_IT_number 15
_space_group_name_Hall '-I 2ya'
_space_group_name_H-M_alt 'I 1 2/a 1'
_atom_sites_solution_hydrogens geom
_atom_sites_solution_primary dual
_audit_creation_date 2019-07-22
_audit_creation_method
;
Olex2 1.2
(compiled 2018.05.29 svn.r3508 for OlexSys, GUI svn.r5506)
;
_audit_update_record
;
2019-08-22 deposited with the CCDC.	2020-01-08 downloaded from the CCDC.
;
_cell_angle_alpha 90
_cell_angle_beta 108.8630(10)
_cell_angle_gamma 90
_cell_formula_units_Z 4
_cell_length_a 12.36670(10)
_cell_length_b 16.1708(2)
_cell_length_c 15.3924(2)
_cell_measurement_reflns_used 8022
_cell_measurement_temperature 170.00(10)
_cell_measurement_theta_max 75.1970
_cell_measurement_theta_min 4.0730
_cell_volume 2912.85(6)
_computing_cell_refinement 'CrysAlisPro 1.171.40.14e (Rigaku OD, 2018)'
_computing_data_collection 'CrysAlisPro 1.171.40.14e (Rigaku OD, 2018)'
_computing_data_reduction 'CrysAlisPro 1.171.40.14e (Rigaku OD, 2018)'
_computing_molecular_graphics 'Olex2 (Dolomanov et al., 2009)'
_computing_publication_material 'Olex2 (Dolomanov et al., 2009)'
_computing_structure_refinement 'ShelXL (Sheldrick, 2015)'
_computing_structure_solution 'ShelXT (Sheldrick, 2015)'
_diffrn_ambient_environment N~2~
_diffrn_ambient_temperature 170.00(10)
_diffrn_detector 'CCD plate'
_diffrn_detector_type HyPix
_diffrn_measured_fraction_theta_full 0.997
_diffrn_measured_fraction_theta_max 0.959
_diffrn_measurement_details
;
List of Runs (angles in degrees, time in seconds):

  # Type    Start    End  Width  t~exp~   \w     \q     \k     \f   Frames
#--------------------------------------------------------------------------
  1  \w    -54.00 -23.00   0.50    0.05    --  -47.20  84.00 -41.00   62
  2  \w    -18.00  71.00   0.50    0.05    --   47.20 -84.00-161.00  178
  3  \w    -67.00 -27.00   0.50    0.10    --  -99.00  84.00 -41.00   80
  4  \w   -147.00 -79.00   0.50    0.10    --  -99.00 -84.00-161.00  136
  5  \w     35.00 129.00   0.50    0.10    --  103.25 -84.00-161.00  188
  6  \w    102.00 127.00   0.50    0.10    --  103.25  84.00 -41.00   50
  7  \w   -119.00 -71.00   0.50    0.05    --  -47.20-125.00 -90.00   96
  8  \w    -97.00 -72.00   0.50    0.05    --  -47.20-125.00   0.00   50
  9  \w   -120.00 -79.00   0.50    0.05    --  -47.20-125.00 -30.00   82
 10  \w     49.00 119.00   0.50    0.05    --   47.20  38.00 -60.00  140
 11  \w   -117.00 -89.00   0.50    0.10    --  -99.00 -45.00 -90.00   56
 12  \w     83.00 167.00   0.50    0.10    --  103.25  77.00-120.00  168
 13  \w    125.00 151.00   0.50    0.10    --  103.25  15.00  60.00   52
 14  \w     37.00 115.00   0.50    0.10    --  103.25 -45.00  60.00  156
 15  \w    110.00 168.00   0.50    0.10    --  103.25  45.00 -60.00  116
 16  \w     90.00 117.00   0.50    0.10    --  103.25  15.00  60.00   54
 17  \w     93.00 163.00   0.50    0.10    --  103.25  61.00 -90.00  140
 18  \w     91.00 139.00   0.50    0.10    --  103.25  45.00-120.00   96
;
_diffrn_measurement_device 'four-circle diffractometer'
_diffrn_measurement_device_type 'XtaLAB Synergy R, HyPix'
_diffrn_measurement_method '\w scans'
_diffrn_orient_matrix_type 'CrysAlisPro convention (1999,Acta A55,543-557)'
_diffrn_orient_matrix_UB_11 0.1260625000
_diffrn_orient_matrix_UB_12 0.0176518000
_diffrn_orient_matrix_UB_13 0.0106527000
_diffrn_orient_matrix_UB_21 -0.0350156000
_diffrn_orient_matrix_UB_22 0.0820315000
_diffrn_orient_matrix_UB_23 -0.0524303000
_diffrn_orient_matrix_UB_31 0.0144641000
_diffrn_orient_matrix_UB_32 0.0451076000
_diffrn_orient_matrix_UB_33 0.0912415000
_diffrn_radiation_monochromator mirror
_diffrn_radiation_probe x-ray
_diffrn_radiation_type CuK\a
_diffrn_radiation_wavelength 1.54184
_diffrn_reflns_av_R_equivalents 0.0174
_diffrn_reflns_av_unetI/netI 0.0160
_diffrn_reflns_Laue_measured_fraction_full 0.997
_diffrn_reflns_Laue_measured_fraction_max 0.959
_diffrn_reflns_limit_h_max 15
_diffrn_reflns_limit_h_min -15
_diffrn_reflns_limit_k_max 20
_diffrn_reflns_limit_k_min -18
_diffrn_reflns_limit_l_max 19
_diffrn_reflns_limit_l_min -18
_diffrn_reflns_number 9791
_diffrn_reflns_point_group_measured_fraction_full 0.997
_diffrn_reflns_point_group_measured_fraction_max 0.959
_diffrn_reflns_theta_full 67.684
_diffrn_reflns_theta_max 75.346
_diffrn_reflns_theta_min 4.085
_diffrn_source 'Rotating-anode X-ray tube'
_diffrn_source_type 'PhotonJet R (Cu) X-ray Source'
_exptl_absorpt_coefficient_mu 0.605
_exptl_absorpt_correction_T_max 1.00000
_exptl_absorpt_correction_T_min 0.51067
_exptl_absorpt_correction_type multi-scan
_exptl_absorpt_process_details
;
CrysAlisPro 1.171.40.14e (Rigaku Oxford Diffraction, 2018)
Empirical absorption correction using spherical harmonics,
 implemented in SCALE3 ABSPACK scaling algorithm.
;
_exptl_crystal_colour 'light yellow'
_exptl_crystal_density_diffrn 1.306
_exptl_crystal_description block
_exptl_crystal_F_000 1216
_exptl_crystal_size_max 0.3
_exptl_crystal_size_mid 0.15
_exptl_crystal_size_min 0.1
_refine_diff_density_max 0.255
_refine_diff_density_min -0.235
_refine_diff_density_rms 0.043
_refine_ls_extinction_method none
_refine_ls_goodness_of_fit_ref 1.070
_refine_ls_hydrogen_treatment constr
_refine_ls_matrix_type full
_refine_ls_number_parameters 201
_refine_ls_number_reflns 2912
_refine_ls_number_restraints 0
_refine_ls_restrained_S_all 1.070
_refine_ls_R_factor_all 0.0439
_refine_ls_R_factor_gt 0.0398
_refine_ls_shift/su_max 0.001
_refine_ls_shift/su_mean 0.000
_refine_ls_structure_factor_coef Fsqd
_refine_ls_weighting_details 'w=1/[\s^2^(Fo^2^)+(0.0521P)^2^+2.4072P] where P=(Fo^2^+2Fc^2^)/3'
_refine_ls_weighting_scheme calc
_refine_ls_wR_factor_gt 0.1032
_refine_ls_wR_factor_ref 0.1088
_reflns_Friedel_coverage 0.000
_reflns_number_gt 2713
_reflns_number_total 2912
_reflns_threshold_expression 'I > 2\s(I)'
_cod_data_source_file c9cc08573d2.cif
_cod_data_source_block tx1097
_cod_database_code 7126126
_shelx_shelxl_version_number 2018/3
_chemical_oxdiff_formula CHO
_shelx_space_group_comment
;
The symmetry employed for this shelxl refinement is uniquely defined
by the following loop, which should always be used as a source of
symmetry information in preference to the above space-group names.
They are only intended as comments.
;
_reflns_odcompleteness_completeness 99.68
_reflns_odcompleteness_iscentric 1
_reflns_odcompleteness_theta 68.13
_olex2_refinement_description
;
1. Fixed Uiso
 At 1.2 times of:
  All C(H) groups, All C(H,H) groups
 At 1.5 times of:
  All C(H,H,H) groups
2.a Secondary CH2 refined with riding coordinates:
 C5(H5A,H5B), C6(H6A,H6B)
2.b Aromatic/amide H refined with riding coordinates:
 C2(H2), C3(H3), C12(H12), C13(H13), C15(H15), C16(H16), C18(H18), C19(H19)
2.c Idealised Me refined as rotating group:
 C20(H20A,H20B,H20C), C21(H21A,H21B,H21C)
;
_olex2_submission_special_instructions 'No special instructions were received'
_oxdiff_exptl_absorpt_empirical_details
;
Empirical correction (ABSPACK) includes:
- Absorption correction using spherical harmonics
- Frame scaling
;
_oxdiff_exptl_absorpt_empirical_full_max 1.506
_oxdiff_exptl_absorpt_empirical_full_min 0.563

loop_
_space_group_symop_operation_xyz
'x, y, z'
'-x+1/2, y, -z'
'x+1/2, y+1/2, z+1/2'
'-x+1, y+1/2, -z+1/2'
'-x, -y, -z'
'x-1/2, -y, z'
'-x+1/2, -y+1/2, -z+1/2'
'x, -y+1/2, z+1/2'

loop_
_atom_site_label
_atom_site_type_symbol
_atom_site_fract_x
_atom_site_fract_y
_atom_site_fract_z
_atom_site_U_iso_or_equiv
_atom_site_adp_type
_atom_site_occupancy
_atom_site_site_symmetry_order
_atom_site_calc_flag
_atom_site_refinement_flags_posn
_atom_site_refinement_flags_adp
_atom_site_refinement_flags_occupancy
_atom_site_disorder_assembly
_atom_site_disorder_group
O1 O 0.21138(8) 0.98121(5) 0.31113(7) 0.0313(2) Uani 1 1 d . . . . .
C1 C 0.15198(11) 0.91850(7) 0.33781(8) 0.0247(3) Uani 1 1 d . . . . .
C2 C 0.03471(11) 0.92767(8) 0.31589(9) 0.0280(3) Uani 1 1 d . . . . .
H2 H -0.000919 0.975708 0.287413 0.034 Uiso 1 1 calc R . . . .
C3 C -0.02898(10) 0.86493(8) 0.33663(8) 0.0271(3) Uani 1 1 d . . . . .
H3 H -0.107957 0.870088 0.320077 0.033 Uiso 1 1 calc R . . . .
C4 C 0.02428(10) 0.79432(8) 0.38200(8) 0.0235(3) Uani 1 1 d . . . . .
C5 C -0.04186(10) 0.72179(8) 0.39863(9) 0.0274(3) Uani 1 1 d . . . . .
H5A H -0.120388 0.725010 0.358343 0.033 Uiso 1 1 calc R . . . .
H5B H -0.042057 0.722613 0.461589 0.033 Uiso 1 1 calc R . . . .
C6 C 0.01216(10) 0.64220(8) 0.38062(9) 0.0288(3) Uani 1 1 d . . . . .
H6A H -0.028886 0.595191 0.393593 0.035 Uiso 1 1 calc R . . . .
H6B H 0.007375 0.639626 0.316519 0.035 Uiso 1 1 calc R . . . .
C7 C 0.13569(10) 0.63850(7) 0.44054(8) 0.0227(3) Uani 1 1 d . . . . .
C8 C 0.19545(9) 0.71225(7) 0.46430(8) 0.0201(3) Uani 1 1 d . . . . .
C9 C 0.14429(10) 0.78776(7) 0.41146(8) 0.0206(2) Uani 1 1 d . . . . .
C10 C 0.20950(10) 0.84861(7) 0.38473(8) 0.0210(3) Uani 1 1 d . . . . .
C11 C 0.19095(10) 0.56152(7) 0.47283(8) 0.0236(3) Uani 1 1 d . . . . .
C12 C 0.13485(12) 0.48428(8) 0.44839(10) 0.0304(3) Uani 1 1 d . . . . .
H12 H 0.057610 0.483405 0.414151 0.037 Uiso 1 1 calc R . . . .
C13 C 0.19177(12) 0.41101(8) 0.47404(10) 0.0348(3) Uani 1 1 d . . . . .
H13 H 0.153181 0.361183 0.457013 0.042 Uiso 1 1 calc R . . . .
C14 C 0.33149(10) 0.83607(7) 0.39118(8) 0.0206(2) Uani 1 1 d . . . . .
C15 C 0.36168(10) 0.76527(7) 0.35261(8) 0.0221(3) Uani 1 1 d . . . . .
H15 H 0.308179 0.723364 0.331152 0.027 Uiso 1 1 calc R . . . .
C16 C 0.47007(10) 0.75635(8) 0.34574(8) 0.0248(3) Uani 1 1 d . . . . .
H16 H 0.487780 0.708974 0.318839 0.030 Uiso 1 1 calc R . . . .
C17 C 0.55302(10) 0.81737(8) 0.37858(8) 0.0259(3) Uani 1 1 d . . . . .
C18 C 0.52414(11) 0.88627(8) 0.42038(9) 0.0274(3) Uani 1 1 d . . . . .
H18 H 0.579132 0.926565 0.445177 0.033 Uiso 1 1 calc R . . . .
C19 C 0.41527(11) 0.89633(8) 0.42598(8) 0.0251(3) Uani 1 1 d . . . . .
H19 H 0.397843 0.943641 0.453148 0.030 Uiso 1 1 calc R . . . .
C20 C 0.66954(11) 0.80949(10) 0.36792(10) 0.0354(3) Uani 1 1 d . . . . .
H20A H 0.724431 0.794813 0.425889 0.053 Uiso 1 1 calc GR . . . .
H20B H 0.690742 0.861288 0.347572 0.053 Uiso 1 1 calc GR . . . .
H20C H 0.667647 0.767354 0.323522 0.053 Uiso 1 1 calc GR . . . .
C21 C 0.22728(13) 0.96683(9) 0.22460(10) 0.0358(3) Uani 1 1 d . . . . .
H21A H 0.155427 0.952464 0.179904 0.054 Uiso 1 1 calc GR . . . .
H21B H 0.280548 0.922345 0.230361 0.054 Uiso 1 1 calc GR . . . .
H21C H 0.256569 1.016026 0.205311 0.054 Uiso 1 1 calc GR . . . .

loop_
_atom_site_aniso_label
_atom_site_aniso_U_11
_atom_site_aniso_U_22
_atom_site_aniso_U_33
_atom_site_aniso_U_23
_atom_site_aniso_U_13
_atom_site_aniso_U_12
O1 0.0386(5) 0.0212(5) 0.0349(5) 0.0028(4) 0.0130(4) 0.0011(4)
C1 0.0289(6) 0.0210(6) 0.0245(6) -0.0010(5) 0.0092(5) 0.0022(5)
C2 0.0306(7) 0.0259(6) 0.0257(6) 0.0010(5) 0.0064(5) 0.0102(5)
C3 0.0211(6) 0.0344(7) 0.0249(6) -0.0027(5) 0.0060(5) 0.0073(5)
C4 0.0205(6) 0.0309(6) 0.0194(6) -0.0023(5) 0.0069(4) 0.0023(5)
C5 0.0175(5) 0.0364(7) 0.0272(6) 0.0009(5) 0.0059(5) 0.0002(5)
C6 0.0221(6) 0.0304(7) 0.0308(7) -0.0015(5) 0.0041(5) -0.0040(5)
C7 0.0211(5) 0.0257(6) 0.0218(6) -0.0004(4) 0.0074(4) -0.0017(4)
C8 0.0188(6) 0.0237(6) 0.0194(5) -0.0003(4) 0.0081(5) 0.0009(4)
C9 0.0203(6) 0.0242(6) 0.0170(5) -0.0024(4) 0.0055(4) 0.0019(4)
C10 0.0224(6) 0.0214(6) 0.0188(5) -0.0025(4) 0.0062(4) 0.0022(4)
C11 0.0257(6) 0.0241(6) 0.0228(6) -0.0011(5) 0.0103(5) -0.0015(5)
C12 0.0298(6) 0.0284(7) 0.0326(7) -0.0013(5) 0.0094(5) -0.0045(5)
C13 0.0430(8) 0.0235(6) 0.0405(8) -0.0019(6) 0.0171(6) -0.0057(6)
C14 0.0220(6) 0.0218(6) 0.0182(5) 0.0023(4) 0.0067(4) 0.0006(4)
C15 0.0227(6) 0.0221(6) 0.0204(6) -0.0007(4) 0.0053(4) -0.0006(4)
C16 0.0259(6) 0.0266(6) 0.0223(6) -0.0004(5) 0.0084(5) 0.0044(5)
C17 0.0220(6) 0.0335(7) 0.0221(6) 0.0072(5) 0.0072(5) 0.0022(5)
C18 0.0257(6) 0.0282(6) 0.0265(6) 0.0031(5) 0.0059(5) -0.0068(5)
C19 0.0292(6) 0.0218(6) 0.0249(6) -0.0010(5) 0.0094(5) -0.0016(5)
C20 0.0244(6) 0.0465(8) 0.0372(8) 0.0074(6) 0.0124(6) 0.0025(6)
C21 0.0382(8) 0.0378(8) 0.0317(7) 0.0085(6) 0.0119(6) -0.0008(6)

loop_
_atom_type_symbol
_atom_type_description
_atom_type_scat_dispersion_real
_atom_type_scat_dispersion_imag
_atom_type_scat_source
C C 0.0181 0.0091 'International Tables Vol C Tables 4.2.6.8 and 6.1.1.4'
H H 0.0000 0.0000 'International Tables Vol C Tables 4.2.6.8 and 6.1.1.4'
O O 0.0492 0.0322 'International Tables Vol C Tables 4.2.6.8 and 6.1.1.4'

loop_
_geom_angle_atom_site_label_1
_geom_angle_atom_site_label_2
_geom_angle_atom_site_label_3
_geom_angle
_geom_angle_site_symmetry_1
_geom_angle_site_symmetry_3
_geom_angle_publ_flag
C1 O1 C21 113.74(10) . . ?
O1 C1 C10 120.72(11) . . ?
C2 C1 O1 117.47(11) . . ?
C2 C1 C10 121.81(12) . . ?
C3 C2 C1 119.61(11) . . ?
C2 C3 C4 120.41(11) . . ?
C3 C4 C5 122.22(11) . . ?
C3 C4 C9 120.20(11) . . ?
C9 C4 C5 117.55(11) . . ?
C4 C5 C6 109.64(10) . . ?
C7 C6 C5 109.92(10) . . ?
C8 C7 C6 118.32(11) . . ?
C8 C7 C11 120.16(11) . . ?
C11 C7 C6 121.52(11) . . ?
C7 C8 C8 119.28(7) . 2_556 ?
C7 C8 C9 117.66(10) . . ?
C8 C8 C9 123.02(7) 2_556 . ?
C4 C9 C8 117.05(10) . . ?
C4 C9 C10 119.61(11) . . ?
C10 C9 C8 123.18(10) . . ?
C1 C10 C9 117.88(11) . . ?
C1 C10 C14 118.44(10) . . ?
C9 C10 C14 123.00(10) . . ?
C11 C11 C7 119.12(7) 2_556 . ?
C12 C11 C7 122.44(12) . . ?
C12 C11 C11 118.34(8) . 2_556 ?
C13 C12 C11 121.56(13) . . ?
C12 C13 C13 120.10(8) . 2_556 ?
C15 C14 C10 119.13(10) . . ?
C15 C14 C19 117.93(11) . . ?
C19 C14 C10 122.61(11) . . ?
C16 C15 C14 121.10(11) . . ?
C15 C16 C17 120.98(11) . . ?
C16 C17 C20 121.17(12) . . ?
C18 C17 C16 117.77(11) . . ?
C18 C17 C20 121.06(12) . . ?
C19 C18 C17 121.53(12) . . ?
C18 C19 C14 120.61(12) . . ?

loop_
_geom_bond_atom_site_label_1
_geom_bond_atom_site_label_2
_geom_bond_distance
_geom_bond_site_symmetry_2
_geom_bond_publ_flag
O1 C1 1.3897(15) . ?
O1 C21 1.4270(17) . ?
C1 C2 1.3865(18) . ?
C1 C10 1.4046(17) . ?
C2 C3 1.3835(19) . ?
C3 C4 1.3884(17) . ?
C4 C5 1.4985(17) . ?
C4 C9 1.4087(16) . ?
C5 C6 1.5164(18) . ?
C6 C7 1.5090(16) . ?
C7 C8 1.3884(16) . ?
C7 C11 1.4297(17) . ?
C8 C8 1.438(2) 2_556 ?
C8 C9 1.4899(16) . ?
C9 C10 1.4150(17) . ?
C10 C14 1.4934(16) . ?
C11 C11 1.429(2) 2_556 ?
C11 C12 1.4191(17) . ?
C12 C13 1.3695(19) . ?
C13 C13 1.403(3) 2_556 ?
C14 C15 1.3950(16) . ?
C14 C19 1.3967(17) . ?
C15 C16 1.3858(17) . ?
C16 C17 1.3951(18) . ?
C17 C18 1.3898(19) . ?
C17 C20 1.5074(17) . ?
C18 C19 1.3862(18) . ?
